data_7039256
loop_
_publ_author_name
'Florindo, Pedro R.'
'Pereira, Diane M.'
'Borralho, Pedro M.'
'Costa, Paulo J.'
'Piedade, M. F. M.'
'Rodrigues, Cec\'ilia M P'
'Fernandes, Ana C.'

_publ_section_title
;
 New [(\h(5)-C5H5)Ru(N-N)(PPh3)][PF6] compounds: colon anticancer activity
 and GLUT-mediated cellular uptake of carbohydrate-appended complexes.
;
_journal_issue 30
_journal_name_full 'Dalton transactions (Cambridge, England : 2003)'
_journal_page_first 11926
_journal_page_last 11930
_journal_paper_doi 10.1039/c6dt01571a
_journal_volume 45
_journal_year 2016
_chemical_formula_sum 'C41 H32 F6 N2 P2 Ru'
_chemical_formula_weight 829.69
_chemical_name_systematic
;
 ?
;
_space_group_crystal_system triclinic
_space_group_IT_number 2
_space_group_name_Hall '-P 1'
_space_group_name_H-M_alt 'P -1'
_symmetry_space_group_name_Hall '-P 1'
_symmetry_space_group_name_H-M 'P -1'
_atom_sites_solution_hydrogens geom
_audit_creation_method SHELXL-2013
_audit_update_record
;
2015-12-23 deposited with the CCDC.
2016-05-11 downloaded from the CCDC.
;
_cell_angle_alpha 103.419(4)
_cell_angle_beta 102.943(4)
_cell_angle_gamma 99.850(4)
_cell_formula_units_Z 2
_cell_length_a 8.9767(9)
_cell_length_b 11.4668(12)
_cell_length_c 18.2078(19)
_cell_measurement_reflns_used 9898
_cell_measurement_temperature 150(2)
_cell_measurement_theta_max 27.07
_cell_measurement_theta_min 2.39
_cell_volume 1726.8(3)
_computing_cell_refinement 'Bruker SAINT'
_computing_data_collection 'Bruker APEX2'
_computing_data_reduction 'Bruker SAINT'
_computing_structure_refinement 'SHELXL-2013 (Sheldrick, 2013)'
_computing_structure_solution SIR98
_diffrn_ambient_temperature 150(2)
_diffrn_measured_fraction_theta_full 0.996
_diffrn_measured_fraction_theta_max 0.995
_diffrn_measurement_device_type 'Bruker APEX-II CCD'
_diffrn_measurement_method '\f and \w scans'
_diffrn_radiation_type MoK\a
_diffrn_radiation_wavelength 0.71073
_diffrn_reflns_av_R_equivalents 0.0503
_diffrn_reflns_av_unetI/netI 0.0440
_diffrn_reflns_Laue_measured_fraction_full 0.996
_diffrn_reflns_Laue_measured_fraction_max 0.995
_diffrn_reflns_limit_h_max 11
_diffrn_reflns_limit_h_min -11
_diffrn_reflns_limit_k_max 14
_diffrn_reflns_limit_k_min -14
_diffrn_reflns_limit_l_max 23
_diffrn_reflns_limit_l_min -23
_diffrn_reflns_number 29218
_diffrn_reflns_point_group_measured_fraction_full 0.996
_diffrn_reflns_point_group_measured_fraction_max 0.995
_diffrn_reflns_theta_full 25.242
_diffrn_reflns_theta_max 27.093
_diffrn_reflns_theta_min 2.365
_exptl_absorpt_coefficient_mu 0.614
_exptl_absorpt_correction_T_max 0.7455
_exptl_absorpt_correction_T_min 0.6604
_exptl_absorpt_correction_type psi-scan
_exptl_crystal_colour red
_exptl_crystal_density_diffrn 1.596
_exptl_crystal_description plate
_exptl_crystal_F_000 840
_exptl_crystal_size_max 0.400
_exptl_crystal_size_mid 0.240
_exptl_crystal_size_min 0.160
_refine_diff_density_max 0.624
_refine_diff_density_min -0.493
_refine_diff_density_rms 0.074
_refine_ls_extinction_method none
_refine_ls_goodness_of_fit_ref 1.046
_refine_ls_hydrogen_treatment constr
_refine_ls_matrix_type full
_refine_ls_number_parameters 472
_refine_ls_number_reflns 7583
_refine_ls_number_restraints 0
_refine_ls_restrained_S_all 1.046
_refine_ls_R_factor_all 0.0367
_refine_ls_R_factor_gt 0.0305
_refine_ls_shift/su_max 0.002
_refine_ls_shift/su_mean 0.000
_refine_ls_structure_factor_coef Fsqd
_refine_ls_weighting_details 'w=1/[\s^2^(Fo^2^)+(0.0340P)^2^+0.8212P] where P=(Fo^2^+2Fc^2^)/3'
_refine_ls_weighting_scheme calc
_refine_ls_wR_factor_gt 0.0752
_refine_ls_wR_factor_ref 0.0779
_reflns_Friedel_coverage 0.000
_reflns_number_gt 6685
_reflns_number_total 7583
_reflns_threshold_expression 'I > 2\s(I)'
_cod_data_source_file c6dt01571a2.cif
_cod_data_source_block shelx
_cod_depositor_comments 'Adding full bibliography for 7039254--7039256.cif.'
_cod_database_code 7039256
_shelx_space_group_comment
;
The symmetry employed for this shelxl refinement is uniquely defined
by the following loop, which should always be used as a source of
symmetry information in preference to the above space-group names.
They are only intended as comments.
;
_shelx_estimated_absorpt_t_min 0.791
_shelx_estimated_absorpt_t_max 0.908
_shelxl_version_number 2013-4

loop_
_space_group_symop_operation_xyz
'x, y, z'
'-x, -y, -z'

loop_
_atom_site_label
_atom_site_type_symbol
_atom_site_fract_x
_atom_site_fract_y
_atom_site_fract_z
_atom_site_U_iso_or_equiv
_atom_site_adp_type
_atom_site_occupancy
_atom_site_site_symmetry_order
_atom_site_calc_flag
_atom_site_refinement_flags_posn
_atom_site_refinement_flags_adp
_atom_site_refinement_flags_occupancy
Ru1 Ru 0.70616(2) 0.40765(2) 0.82026(2) 0.01442(6) Uani 1 1 d . . .
P1 P 0.45902(6) 0.44831(4) 0.78375(3) 0.01452(11) Uani 1 1 d . . .
P2 P 1.0000 0.0000 1.0000 0.02098(17) Uani 1 2 d S . P
P3 P 0.0000 0.0000 0.5000 0.0335(2) Uani 1 2 d S . P
C121 C 0.2989(2) 0.33672(17) 0.79550(12) 0.0174(4) Uani 1 1 d . . .
C131 C 0.4003(2) 0.44579(19) 0.68039(12) 0.0189(4) Uani 1 1 d . . .
F1 F 1.08038(19) 0.14416(12) 1.03595(9) 0.0426(4) Uani 1 1 d . . .
N2 N 0.77586(19) 0.45375(15) 0.72480(10) 0.0166(4) Uani 1 1 d . . .
F2 F 0.88867(17) 0.01083(13) 1.05732(9) 0.0352(3) Uani 1 1 d . . .
C111 C 0.4197(2) 0.59319(18) 0.83621(12) 0.0173(4) Uani 1 1 d . . .
N1 N 0.6436(2) 0.23628(15) 0.73279(10) 0.0178(4) Uani 1 1 d . . .
F3 F 0.87167(18) 0.02938(15) 0.93496(9) 0.0410(4) Uani 1 1 d . . .
C10 C 0.7858(2) 0.35719(19) 0.66989(12) 0.0193(4) Uani 1 1 d . . .
C116 C 0.2644(2) 0.6054(2) 0.82511(13) 0.0219(5) Uani 1 1 d . . .
H116 H 0.1832 0.5422 0.7897 0.026 Uiso 1 1 calc R U .
F4 F 0.0014(2) 0.13909(14) 0.54022(11) 0.0585(5) Uani 1 1 d . . .
C136 C 0.3755(3) 0.3347(2) 0.62235(13) 0.0232(5) Uani 1 1 d . . .
H136 H 0.3820 0.2626 0.6367 0.028 Uiso 1 1 calc R U .
C23 C 0.7517(3) 0.5032(2) 0.94478(12) 0.0262(5) Uani 1 1 d . . .
H23 H 0.6881 0.5517 0.9639 0.031 Uiso 1 1 calc R U .
C13 C 0.9209(3) 0.5888(2) 0.66508(13) 0.0241(5) Uani 1 1 d . . .
C115 C 0.2302(3) 0.7099(2) 0.86602(14) 0.0263(5) Uani 1 1 d . . .
H115 H 0.1265 0.7170 0.8575 0.032 Uiso 1 1 calc R U .
C17 C 0.8057(3) 0.67507(19) 0.76806(13) 0.0223(5) Uani 1 1 d . . .
H17 H 0.7499 0.6649 0.8044 0.027 Uiso 1 1 calc R U .
C132 C 0.3939(3) 0.5529(2) 0.65777(13) 0.0256(5) Uani 1 1 d . . .
H132 H 0.4111 0.6276 0.6955 0.031 Uiso 1 1 calc R U .
C113 C 0.5039(3) 0.7961(2) 0.93051(13) 0.0251(5) Uani 1 1 d . . .
H113 H 0.5846 0.8604 0.9653 0.030 Uiso 1 1 calc R U .
C21 C 0.8554(3) 0.3383(2) 0.90659(13) 0.0231(5) Uani 1 1 d . . .
H21 H 0.8721 0.2590 0.8960 0.028 Uiso 1 1 calc R U .
C122 C 0.3107(2) 0.32636(19) 0.87094(12) 0.0199(4) Uani 1 1 d . . .
H122 H 0.3917 0.3797 0.9127 0.024 Uiso 1 1 calc R U .
C124 C 0.0815(3) 0.15729(19) 0.82226(14) 0.0246(5) Uani 1 1 d . . .
H124 H 0.0111 0.0957 0.8308 0.030 Uiso 1 1 calc R U .
C2 C 0.4975(3) 0.1196(2) 0.79951(14) 0.0256(5) Uani 1 1 d . . .
H2 H 0.5098 0.1919 0.8386 0.031 Uiso 1 1 calc R U .
C125 C 0.0661(3) 0.16939(19) 0.74829(14) 0.0252(5) Uani 1 1 d . . .
H125 H -0.0167 0.1174 0.7069 0.030 Uiso 1 1 calc R U .
C24 C 0.8834(3) 0.5450(2) 0.91909(12) 0.0252(5) Uani 1 1 d . . .
H24 H 0.9210 0.6251 0.9179 0.030 Uiso 1 1 calc R U .
C22 C 0.7329(3) 0.3746(2) 0.93659(13) 0.0248(5) Uani 1 1 d . . .
H22 H 0.6548 0.3241 0.9487 0.030 Uiso 1 1 calc R U .
C112 C 0.5388(3) 0.69074(19) 0.88899(12) 0.0204(4) Uani 1 1 d . . .
H112 H 0.6431 0.6853 0.8965 0.024 Uiso 1 1 calc R U .
C9 C 0.7028(3) 0.23597(19) 0.67144(13) 0.0203(4) Uani 1 1 d . . .
C18 C 0.8345(2) 0.57129(19) 0.71998(12) 0.0191(4) Uani 1 1 d . . .
C11 C 0.8710(3) 0.3698(2) 0.61474(13) 0.0253(5) Uani 1 1 d . . .
H11 H 0.8782 0.3001 0.5788 0.030 Uiso 1 1 calc R U .
C1 C 0.5624(3) 0.12394(19) 0.73665(13) 0.0225(5) Uani 1 1 d . . .
C6 C 0.5413(3) 0.0130(2) 0.67707(15) 0.0326(6) Uani 1 1 d . . .
C25 C 0.9480(3) 0.4415(2) 0.89525(13) 0.0235(5) Uani 1 1 d . . .
H25 H 1.0353 0.4421 0.8758 0.028 Uiso 1 1 calc R U .
C135 C 0.3416(3) 0.3315(2) 0.54393(13) 0.0294(5) Uani 1 1 d . . .
H135 H 0.3225 0.2570 0.5057 0.035 Uiso 1 1 calc R U .
C123 C 0.2029(3) 0.2373(2) 0.88509(14) 0.0236(5) Uani 1 1 d . . .
H123 H 0.2117 0.2311 0.9359 0.028 Uiso 1 1 calc R U .
C126 C 0.1736(2) 0.25909(19) 0.73401(13) 0.0215(5) Uani 1 1 d . . .
H126 H 0.1615 0.2670 0.6834 0.026 Uiso 1 1 calc R U .
C114 C 0.3498(3) 0.8048(2) 0.92004(14) 0.0269(5) Uani 1 1 d . . .
H114 H 0.3258 0.8738 0.9490 0.032 Uiso 1 1 calc R U .
C134 C 0.3360(3) 0.4382(2) 0.52238(14) 0.0337(6) Uani 1 1 d . . .
H134 H 0.3147 0.4360 0.4696 0.040 Uiso 1 1 calc R U .
F5 F 0.1816(2) 0.02588(18) 0.54293(14) 0.0802(7) Uani 1 1 d . . .
C133 C 0.3618(3) 0.5484(2) 0.57885(14) 0.0341(6) Uani 1 1 d . . .
H133 H 0.3576 0.6203 0.5640 0.041 Uiso 1 1 calc R U .
C12 C 0.9425(3) 0.4836(2) 0.61425(14) 0.0287(5) Uani 1 1 d . . .
H12 H 1.0053 0.4924 0.5807 0.034 Uiso 1 1 calc R U .
C8 C 0.6830(3) 0.1278(2) 0.61024(14) 0.0302(5) Uani 1 1 d . . .
H8 H 0.7236 0.1319 0.5679 0.036 Uiso 1 1 calc R U .
F6 F 0.0479(3) 0.04034(18) 0.42966(12) 0.0786(7) Uani 1 1 d . . .
C14 C 0.9768(3) 0.7105(2) 0.66198(15) 0.0348(6) Uani 1 1 d . . .
H14 H 1.0360 0.7232 0.6274 0.042 Uiso 1 1 calc R U .
C15 C 0.9454(3) 0.8089(2) 0.70877(15) 0.0388(7) Uani 1 1 d . . .
H15 H 0.9813 0.8880 0.7054 0.047 Uiso 1 1 calc R U .
C16 C 0.8586(3) 0.7911(2) 0.76221(14) 0.0307(5) Uani 1 1 d . . .
H16 H 0.8368 0.8586 0.7939 0.037 Uiso 1 1 calc R U .
C3 C 0.4157(3) 0.0095(2) 0.80384(17) 0.0345(6) Uani 1 1 d . . .
H3 H 0.3729 0.0078 0.8457 0.041 Uiso 1 1 calc R U .
C4 C 0.3967(4) -0.1002(2) 0.74536(19) 0.0466(8) Uani 1 1 d . . .
H4 H 0.3419 -0.1743 0.7489 0.056 Uiso 1 1 calc R U .
C7 C 0.6043(3) 0.0182(2) 0.61383(16) 0.0385(7) Uani 1 1 d . . .
H7 H 0.5921 -0.0535 0.5743 0.046 Uiso 1 1 calc R U .
C5 C 0.4574(4) -0.0987(2) 0.68403(19) 0.0488(8) Uani 1 1 d . . .
H5 H 0.4439 -0.1721 0.6457 0.059 Uiso 1 1 calc R U .

loop_
_atom_site_aniso_label
_atom_site_aniso_U_11
_atom_site_aniso_U_22
_atom_site_aniso_U_33
_atom_site_aniso_U_23
_atom_site_aniso_U_13
_atom_site_aniso_U_12
Ru1 0.01539(9) 0.01449(9) 0.01474(9) 0.00439(6) 0.00541(6) 0.00499(6)
P1 0.0145(2) 0.0135(2) 0.0153(3) 0.00380(19) 0.00395(19) 0.00307(19)
P2 0.0226(4) 0.0164(4) 0.0261(4) 0.0070(3) 0.0096(3) 0.0051(3)
P3 0.0337(5) 0.0251(4) 0.0361(5) -0.0054(4) 0.0154(4) 0.0036(4)
C121 0.0170(10) 0.0132(9) 0.0237(11) 0.0051(8) 0.0077(8) 0.0052(8)
C131 0.0169(10) 0.0216(10) 0.0187(10) 0.0067(8) 0.0053(8) 0.0040(8)
F1 0.0542(10) 0.0191(7) 0.0501(10) 0.0035(6) 0.0205(8) -0.0022(7)
N2 0.0156(8) 0.0181(8) 0.0157(8) 0.0047(7) 0.0033(7) 0.0041(7)
F2 0.0394(8) 0.0382(8) 0.0422(9) 0.0179(7) 0.0263(7) 0.0171(7)
C111 0.0186(10) 0.0169(9) 0.0186(10) 0.0066(8) 0.0073(8) 0.0051(8)
N1 0.0189(9) 0.0155(8) 0.0206(9) 0.0053(7) 0.0061(7) 0.0068(7)
F3 0.0358(8) 0.0557(10) 0.0398(9) 0.0237(7) 0.0092(7) 0.0201(7)
C10 0.0191(10) 0.0216(10) 0.0183(10) 0.0059(8) 0.0050(8) 0.0080(8)
C116 0.0189(10) 0.0221(10) 0.0255(11) 0.0098(9) 0.0049(9) 0.0043(8)
F4 0.0595(11) 0.0314(8) 0.0776(13) -0.0088(8) 0.0326(10) 0.0073(8)
C136 0.0237(11) 0.0237(11) 0.0220(11) 0.0059(9) 0.0050(9) 0.0077(9)
C23 0.0294(12) 0.0346(12) 0.0141(11) 0.0023(9) 0.0049(9) 0.0144(10)
C13 0.0253(11) 0.0273(11) 0.0201(11) 0.0105(9) 0.0055(9) 0.0027(9)
C115 0.0206(11) 0.0296(12) 0.0381(14) 0.0166(10) 0.0139(10) 0.0133(9)
C17 0.0236(11) 0.0213(10) 0.0212(11) 0.0063(8) 0.0055(9) 0.0039(9)
C132 0.0312(12) 0.0210(10) 0.0237(12) 0.0075(9) 0.0070(9) 0.0031(9)
C113 0.0294(12) 0.0189(10) 0.0257(12) 0.0043(9) 0.0071(9) 0.0058(9)
C21 0.0262(11) 0.0256(11) 0.0207(11) 0.0112(9) 0.0036(9) 0.0120(9)
C122 0.0196(10) 0.0198(10) 0.0197(11) 0.0032(8) 0.0072(8) 0.0037(8)
C124 0.0234(11) 0.0168(10) 0.0367(13) 0.0084(9) 0.0151(10) 0.0028(8)
C2 0.0307(12) 0.0189(10) 0.0333(13) 0.0105(9) 0.0143(10) 0.0099(9)
C125 0.0209(11) 0.0181(10) 0.0321(13) 0.0049(9) 0.0040(9) 0.0002(8)
C24 0.0277(12) 0.0236(11) 0.0180(11) 0.0047(9) -0.0025(9) 0.0032(9)
C22 0.0246(11) 0.0350(12) 0.0177(11) 0.0126(9) 0.0065(9) 0.0068(10)
C112 0.0188(10) 0.0210(10) 0.0225(11) 0.0053(8) 0.0080(8) 0.0056(8)
C9 0.0222(11) 0.0191(10) 0.0216(11) 0.0063(8) 0.0068(9) 0.0083(8)
C18 0.0176(10) 0.0206(10) 0.0188(10) 0.0081(8) 0.0023(8) 0.0031(8)
C11 0.0291(12) 0.0291(11) 0.0213(11) 0.0068(9) 0.0111(9) 0.0112(10)
C1 0.0247(11) 0.0155(10) 0.0284(12) 0.0079(9) 0.0062(9) 0.0070(8)
C6 0.0413(15) 0.0195(11) 0.0351(14) 0.0031(10) 0.0135(11) 0.0047(10)
C25 0.0165(10) 0.0335(12) 0.0197(11) 0.0086(9) 0.0023(8) 0.0060(9)
C135 0.0310(13) 0.0321(12) 0.0199(11) 0.0010(9) 0.0050(9) 0.0057(10)
C123 0.0268(12) 0.0241(11) 0.0258(12) 0.0094(9) 0.0143(9) 0.0091(9)
C126 0.0214(11) 0.0217(10) 0.0212(11) 0.0084(8) 0.0037(9) 0.0042(8)
C114 0.0357(13) 0.0213(11) 0.0337(13) 0.0112(9) 0.0191(11) 0.0153(10)
C134 0.0362(14) 0.0431(14) 0.0193(12) 0.0102(10) 0.0046(10) 0.0048(11)
F5 0.0447(11) 0.0593(12) 0.1059(17) -0.0034(11) -0.0100(11) 0.0088(9)
C133 0.0469(16) 0.0317(13) 0.0270(13) 0.0168(10) 0.0096(11) 0.0070(11)
C12 0.0301(12) 0.0385(13) 0.0226(12) 0.0116(10) 0.0146(10) 0.0077(10)
C8 0.0371(14) 0.0271(12) 0.0253(12) 0.0006(10) 0.0134(10) 0.0076(10)
F6 0.129(2) 0.0585(12) 0.0598(13) 0.0149(10) 0.0537(14) 0.0181(13)
C14 0.0406(15) 0.0341(13) 0.0284(13) 0.0132(10) 0.0117(11) -0.0037(11)
C15 0.0538(17) 0.0218(12) 0.0363(15) 0.0121(10) 0.0108(13) -0.0056(11)
C16 0.0384(14) 0.0193(11) 0.0307(13) 0.0053(9) 0.0061(11) 0.0037(10)
C3 0.0412(15) 0.0245(12) 0.0478(16) 0.0171(11) 0.0220(12) 0.0111(11)
C4 0.0593(19) 0.0189(12) 0.064(2) 0.0113(12) 0.0292(16) -0.0009(12)
C7 0.0514(17) 0.0217(11) 0.0363(15) -0.0060(10) 0.0182(13) 0.0041(11)
C5 0.069(2) 0.0170(12) 0.0577(19) 0.0002(12) 0.0319(16) -0.0010(12)

loop_
_atom_type_symbol
_atom_type_description
_atom_type_scat_dispersion_real
_atom_type_scat_dispersion_imag
_atom_type_scat_source
C C 0.0033 0.0016 'International Tables Vol C Tables 4.2.6.8 and 6.1.1.4'
H H 0.0000 0.0000 'International Tables Vol C Tables 4.2.6.8 and 6.1.1.4'
N N 0.0061 0.0033 'International Tables Vol C Tables 4.2.6.8 and 6.1.1.4'
F F 0.0171 0.0103 'International Tables Vol C Tables 4.2.6.8 and 6.1.1.4'
P P 0.1023 0.0942 'International Tables Vol C Tables 4.2.6.8 and 6.1.1.4'
Ru Ru -1.2594 0.8363 'International Tables Vol C Tables 4.2.6.8 and 6.1.1.4'

loop_
_geom_angle_atom_site_label_1
_geom_angle_atom_site_label_2
_geom_angle_atom_site_label_3
_geom_angle
_geom_angle_site_symmetry_1
_geom_angle_site_symmetry_3
N1 Ru1 N2 76.51(6) . .
N1 Ru1 C23 146.91(8) . .
N2 Ru1 C23 134.58(8) . .
N1 Ru1 C24 148.93(8) . .
N2 Ru1 C24 100.30(8) . .
C23 Ru1 C24 37.74(9) . .
N1 Ru1 C22 109.29(8) . .
N2 Ru1 C22 157.84(8) . .
C23 Ru1 C22 37.80(9) . .
C24 Ru1 C22 63.32(9) . .
N1 Ru1 C25 111.05(8) . .
N2 Ru1 C25 94.96(8) . .
C23 Ru1 C25 62.92(9) . .
C24 Ru1 C25 37.93(9) . .
C22 Ru1 C25 62.89(8) . .
N1 Ru1 C21 92.70(8) . .
N2 Ru1 C21 123.12(8) . .
C23 Ru1 C21 62.44(9) . .
C24 Ru1 C21 62.72(8) . .
C22 Ru1 C21 37.34(8) . .
C25 Ru1 C21 37.22(8) . .
N1 Ru1 P1 93.71(5) . .
N2 Ru1 P1 93.91(5) . .
C23 Ru1 P1 94.62(6) . .
C24 Ru1 P1 117.36(7) . .
C22 Ru1 P1 106.75(6) . .
C25 Ru1 P1 155.03(6) . .
C21 Ru1 P1 142.88(6) . .
C131 P1 C121 104.95(9) . .
C131 P1 C111 103.96(10) . .
C121 P1 C111 99.44(9) . .
C131 P1 Ru1 112.43(7) . .
C121 P1 Ru1 114.13(7) . .
C111 P1 Ru1 120.10(7) . .
F3 P2 F3 180.0 2_757 .
F3 P2 F2 90.09(8) 2_757 2_757
F3 P2 F2 89.91(8) . 2_757
F3 P2 F2 89.91(8) 2_757 .
F3 P2 F2 90.09(8) . .
F2 P2 F2 180.0 2_757 .
F3 P2 F1 89.96(9) 2_757 .
F3 P2 F1 90.04(9) . .
F2 P2 F1 89.84(8) 2_757 .
F2 P2 F1 90.16(8) . .
F3 P2 F1 90.04(9) 2_757 2_757
F3 P2 F1 89.96(9) . 2_757
F2 P2 F1 90.16(8) 2_757 2_757
F2 P2 F1 89.84(8) . 2_757
F1 P2 F1 180.0 . 2_757
F6 P3 F6 180.0 2_556 .
F6 P3 F5 91.90(13) 2_556 .
F6 P3 F5 88.10(13) . .
F6 P3 F5 88.10(13) 2_556 2_556
F6 P3 F5 91.90(13) . 2_556
F5 P3 F5 180.0 . 2_556
F6 P3 F4 89.65(10) 2_556 2_556
F6 P3 F4 90.35(10) . 2_556
F5 P3 F4 90.26(10) . 2_556
F5 P3 F4 89.74(10) 2_556 2_556
F6 P3 F4 90.35(10) 2_556 .
F6 P3 F4 89.65(10) . .
F5 P3 F4 89.74(10) . .
F5 P3 F4 90.26(10) 2_556 .
F4 P3 F4 180.00(13) 2_556 .
C122 C121 C126 118.81(19) . .
C122 C121 P1 116.48(15) . .
C126 C121 P1 124.62(17) . .
C132 C131 C136 118.8(2) . .
C132 C131 P1 121.86(16) . .
C136 C131 P1 119.06(17) . .
C10 N2 C18 117.80(18) . .
C10 N2 Ru1 114.34(14) . .
C18 N2 Ru1 127.00(13) . .
C112 C111 C116 118.01(19) . .
C112 C111 P1 122.64(16) . .
C116 C111 P1 119.32(15) . .
C9 N1 C1 117.77(17) . .
C9 N1 Ru1 115.13(13) . .
C1 N1 Ru1 126.76(14) . .
N2 C10 C11 122.77(19) . .
N2 C10 C9 115.30(19) . .
C11 C10 C9 121.93(19) . .
C115 C116 C111 120.9(2) . .
C115 C116 H116 119.6 . .
C111 C116 H116 119.6 . .
C135 C136 C131 120.4(2) . .
C135 C136 H136 119.8 . .
C131 C136 H136 119.8 . .
C24 C23 C22 108.7(2) . .
C24 C23 Ru1 71.21(12) . .
C22 C23 Ru1 71.77(12) . .
C24 C23 H23 125.6 . .
C22 C23 H23 125.6 . .
Ru1 C23 H23 123.0 . .
C12 C13 C14 122.8(2) . .
C12 C13 C18 118.4(2) . .
C14 C13 C18 118.8(2) . .
C116 C115 C114 120.4(2) . .
C116 C115 H115 119.8 . .
C114 C115 H115 119.8 . .
C16 C17 C18 120.9(2) . .
C16 C17 H17 119.5 . .
C18 C17 H17 119.5 . .
C133 C132 C131 120.0(2) . .
C133 C132 H132 120.0 . .
C131 C132 H132 120.0 . .
C114 C113 C112 119.9(2) . .
C114 C113 H113 120.0 . .
C112 C113 H113 120.0 . .
C25 C21 C22 109.1(2) . .
C25 C21 Ru1 71.10(12) . .
C22 C21 Ru1 71.03(13) . .
C25 C21 H21 125.4 . .
C22 C21 H21 125.4 . .
Ru1 C21 H21 124.0 . .
C121 C122 C123 121.0(2) . .
C121 C122 H122 119.5 . .
C123 C122 H122 119.5 . .
C125 C124 C123 120.1(2) . .
C125 C124 H124 120.0 . .
C123 C124 H124 120.0 . .
C3 C2 C1 120.6(2) . .
C3 C2 H2 119.7 . .
C1 C2 H2 119.7 . .
C124 C125 C126 120.7(2) . .
C124 C125 H125 119.6 . .
C126 C125 H125 119.6 . .
C23 C24 C25 107.5(2) . .
C23 C24 Ru1 71.05(12) . .
C25 C24 Ru1 71.64(12) . .
C23 C24 H24 126.3 . .
C25 C24 H24 126.3 . .
Ru1 C24 H24 122.7 . .
C21 C22 C23 107.0(2) . .
C21 C22 Ru1 71.63(12) . .
C23 C22 Ru1 70.44(12) . .
C21 C22 H22 126.5 . .
C23 C22 H22 126.5 . .
Ru1 C22 H22 123.1 . .
C113 C112 C111 121.0(2) . .
C113 C112 H112 119.5 . .
C111 C112 H112 119.5 . .
N1 C9 C8 123.0(2) . .
N1 C9 C10 115.47(18) . .
C8 C9 C10 121.5(2) . .
N2 C18 C17 120.31(19) . .
N2 C18 C13 120.97(19) . .
C17 C18 C13 118.7(2) . .
C12 C11 C10 119.9(2) . .
C12 C11 H11 120.1 . .
C10 C11 H11 120.1 . .
N1 C1 C2 119.88(19) . .
N1 C1 C6 121.1(2) . .
C2 C1 C6 119.0(2) . .
C7 C6 C5 122.6(2) . .
C7 C6 C1 118.7(2) . .
C5 C6 C1 118.7(2) . .
C21 C25 C24 107.7(2) . .
C21 C25 Ru1 71.68(12) . .
C24 C25 Ru1 70.44(12) . .
C21 C25 H25 126.2 . .
C24 C25 H25 126.2 . .
Ru1 C25 H25 123.4 . .
C134 C135 C136 120.1(2) . .
C134 C135 H135 119.9 . .
C136 C135 H135 119.9 . .
C122 C123 C124 119.3(2) . .
C122 C123 H123 120.3 . .
C124 C123 H123 120.3 . .
C121 C126 C125 120.0(2) . .
C121 C126 H126 120.0 . .
C125 C126 H126 120.0 . .
C113 C114 C115 119.7(2) . .
C113 C114 H114 120.2 . .
C115 C114 H114 120.2 . .
C135 C134 C133 120.1(2) . .
C135 C134 H134 120.0 . .
C133 C134 H134 120.0 . .
C134 C133 C132 120.5(2) . .
C134 C133 H133 119.7 . .
C132 C133 H133 119.7 . .
C11 C12 C13 119.5(2) . .
C11 C12 H12 120.3 . .
C13 C12 H12 120.3 . .
C7 C8 C9 119.4(2) . .
C7 C8 H8 120.3 . .
C9 C8 H8 120.3 . .
C15 C14 C13 121.0(2) . .
C15 C14 H14 119.5 . .
C13 C14 H14 119.5 . .
C14 C15 C16 120.0(2) . .
C14 C15 H15 120.0 . .
C16 C15 H15 120.0 . .
C17 C16 C15 120.5(2) . .
C17 C16 H16 119.7 . .
C15 C16 H16 119.7 . .
C2 C3 C4 120.3(2) . .
C2 C3 H3 119.9 . .
C4 C3 H3 119.9 . .
C5 C4 C3 120.4(2) . .
C5 C4 H4 119.8 . .
C3 C4 H4 119.8 . .
C8 C7 C6 120.0(2) . .
C8 C7 H7 120.0 . .
C6 C7 H7 120.0 . .
C4 C5 C6 121.1(2) . .
C4 C5 H5 119.5 . .
C6 C5 H5 119.5 . .

loop_
_geom_bond_atom_site_label_1
_geom_bond_atom_site_label_2
_geom_bond_distance
_geom_bond_site_symmetry_2
Ru1 N1 2.1173(17) .
Ru1 N2 2.1196(17) .
Ru1 C23 2.188(2) .
Ru1 C24 2.190(2) .
Ru1 C22 2.205(2) .
Ru1 C25 2.205(2) .
Ru1 C21 2.213(2) .
Ru1 P1 2.3277(6) .
P1 C131 1.829(2) .
P1 C121 1.840(2) .
P1 C111 1.847(2) .
P2 F3 1.5968(15) 2_757
P2 F3 1.5968(15) .
P2 F2 1.5977(13) 2_757
P2 F2 1.5977(13) .
P2 F1 1.5999(13) .
P2 F1 1.5999(13) 2_757
P3 F6 1.5788(19) 2_556
P3 F6 1.5788(19) .
P3 F5 1.5850(19) .
P3 F5 1.5851(19) 2_556
P3 F4 1.5897(15) 2_556
P3 F4 1.5897(15) .
C121 C122 1.388(3) .
C121 C126 1.394(3) .
C131 C132 1.389(3) .
C131 C136 1.401(3) .
N2 C10 1.339(3) .
N2 C18 1.391(3) .
C111 C112 1.396(3) .
C111 C116 1.399(3) .
N1 C9 1.339(3) .
N1 C1 1.393(3) .
C10 C11 1.410(3) .
C10 C9 1.470(3) .
C116 C115 1.378(3) .
C116 H116 0.9300 .
C136 C135 1.382(3) .
C136 H136 0.9300 .
C23 C24 1.416(3) .
C23 C22 1.423(3) .
C23 H23 0.9300 .
C13 C12 1.411(3) .
C13 C14 1.419(3) .
C13 C18 1.424(3) .
C115 C114 1.391(3) .
C115 H115 0.9300 .
C17 C16 1.371(3) .
C17 C18 1.405(3) .
C17 H17 0.9300 .
C132 C133 1.388(3) .
C132 H132 0.9300 .
C113 C114 1.378(3) .
C113 C112 1.393(3) .
C113 H113 0.9300 .
C21 C25 1.410(3) .
C21 C22 1.414(3) .
C21 H21 0.9300 .
C122 C123 1.394(3) .
C122 H122 0.9300 .
C124 C125 1.365(3) .
C124 C123 1.396(3) .
C124 H124 0.9300 .
C2 C3 1.377(3) .
C2 C1 1.403(3) .
C2 H2 0.9300 .
C125 C126 1.398(3) .
C125 H125 0.9300 .
C24 C25 1.428(3) .
C24 H24 0.9300 .
C22 H22 0.9300 .
C112 H112 0.9300 .
C9 C8 1.417(3) .
C11 C12 1.356(3) .
C11 H11 0.9300 .
C1 C6 1.420(3) .
C6 C7 1.400(4) .
C6 C5 1.419(3) .
C25 H25 0.9300 .
C135 C134 1.375(4) .
C135 H135 0.9300 .
C123 H123 0.9300 .
C126 H126 0.9300 .
C114 H114 0.9300 .
C134 C133 1.377(3) .
C134 H134 0.9300 .
C133 H133 0.9300 .
C12 H12 0.9300 .
C8 C7 1.355(3) .
C8 H8 0.9300 .
C14 C15 1.360(4) .
C14 H14 0.9300 .
C15 C16 1.404(4) .
C15 H15 0.9300 .
C16 H16 0.9300 .
C3 C4 1.403(4) .
C3 H3 0.9300 .
C4 C5 1.350(4) .
C4 H4 0.9300 .
C7 H7 0.9300 .
C5 H5 0.9300 .

loop_
_geom_torsion_atom_site_label_1
_geom_torsion_atom_site_label_2
_geom_torsion_atom_site_label_3
_geom_torsion_atom_site_label_4
_geom_torsion
C131 P1 C121 C122 -176.33(16)
C111 P1 C121 C122 -69.02(18)
Ru1 P1 C121 C122 60.14(17)
C131 P1 C121 C126 7.1(2)
C111 P1 C121 C126 114.43(19)
Ru1 P1 C121 C126 -116.40(18)
C121 P1 C131 C132 126.68(19)
C111 P1 C131 C132 22.7(2)
Ru1 P1 C131 C132 -108.71(18)
C121 P1 C131 C136 -59.51(19)
C111 P1 C131 C136 -163.47(17)
Ru1 P1 C131 C136 65.10(18)
C131 P1 C111 C112 -115.76(18)
C121 P1 C111 C112 136.13(18)
Ru1 P1 C111 C112 11.0(2)
C131 P1 C111 C116 66.37(19)
C121 P1 C111 C116 -41.74(19)
Ru1 P1 C111 C116 -166.86(14)
C18 N2 C10 C11 8.8(3)
Ru1 N2 C10 C11 -161.34(17)
C18 N2 C10 C9 -171.86(18)
Ru1 N2 C10 C9 18.0(2)
C112 C111 C116 C115 -1.0(3)
P1 C111 C116 C115 176.99(17)
C132 C131 C136 C135 -1.6(3)
P1 C131 C136 C135 -175.58(18)
C111 C116 C115 C114 -0.8(3)
C136 C131 C132 C133 0.7(3)
P1 C131 C132 C133 174.51(19)
C126 C121 C122 C123 2.3(3)
P1 C121 C122 C123 -174.48(17)
C123 C124 C125 C126 1.9(3)
C22 C23 C24 C25 -0.5(2)
Ru1 C23 C24 C25 -62.80(15)
C22 C23 C24 Ru1 62.33(15)
C25 C21 C22 C23 -0.7(2)
Ru1 C21 C22 C23 -61.92(15)
C25 C21 C22 Ru1 61.21(15)
C24 C23 C22 C21 0.7(2)
Ru1 C23 C22 C21 62.71(15)
C24 C23 C22 Ru1 -61.98(15)
C114 C113 C112 C111 0.3(3)
C116 C111 C112 C113 1.2(3)
P1 C111 C112 C113 -176.66(17)
C1 N1 C9 C8 1.5(3)
Ru1 N1 C9 C8 175.28(18)
C1 N1 C9 C10 179.37(18)
Ru1 N1 C9 C10 -6.9(2)
N2 C10 C9 N1 -7.5(3)
C11 C10 C9 N1 171.9(2)
N2 C10 C9 C8 170.4(2)
C11 C10 C9 C8 -10.2(3)
C10 N2 C18 C17 170.0(2)
Ru1 N2 C18 C17 -21.2(3)
C10 N2 C18 C13 -8.3(3)
Ru1 N2 C18 C13 160.44(16)
C16 C17 C18 N2 -178.0(2)
C16 C17 C18 C13 0.4(3)
C12 C13 C18 N2 1.5(3)
C14 C13 C18 N2 179.4(2)
C12 C13 C18 C17 -176.8(2)
C14 C13 C18 C17 1.0(3)
N2 C10 C11 C12 -2.3(3)
C9 C10 C11 C12 178.3(2)
C9 N1 C1 C2 -179.6(2)
Ru1 N1 C1 C2 7.5(3)
C9 N1 C1 C6 -0.8(3)
Ru1 N1 C1 C6 -173.70(18)
C3 C2 C1 N1 179.4(2)
C3 C2 C1 C6 0.6(4)
N1 C1 C6 C7 0.2(4)
C2 C1 C6 C7 179.0(2)
N1 C1 C6 C5 -179.9(3)
C2 C1 C6 C5 -1.1(4)
C22 C21 C25 C24 0.4(2)
Ru1 C21 C25 C24 61.60(15)
C22 C21 C25 Ru1 -61.16(15)
C23 C24 C25 C21 0.0(2)
Ru1 C24 C25 C21 -62.40(15)
C23 C24 C25 Ru1 62.42(15)
C131 C136 C135 C134 1.8(4)
C121 C122 C123 C124 0.1(3)
C125 C124 C123 C122 -2.2(3)
C122 C121 C126 C125 -2.6(3)
P1 C121 C126 C125 173.88(17)
C124 C125 C126 C121 0.6(3)
C112 C113 C114 C115 -2.1(4)
C116 C115 C114 C113 2.4(4)
C136 C135 C134 C133 -1.0(4)
C135 C134 C133 C132 0.1(4)
C131 C132 C133 C134 0.0(4)
C10 C11 C12 C13 -4.8(4)
C14 C13 C12 C11 -172.7(2)
C18 C13 C12 C11 5.0(3)
N1 C9 C8 C7 -1.7(4)
C10 C9 C8 C7 -179.4(2)
C12 C13 C14 C15 175.9(3)
C18 C13 C14 C15 -1.8(4)
C13 C14 C15 C16 1.1(4)
C18 C17 C16 C15 -1.1(4)
C14 C15 C16 C17 0.4(4)
C1 C2 C3 C4 0.2(4)
C2 C3 C4 C5 -0.4(5)
C9 C8 C7 C6 1.0(4)
C5 C6 C7 C8 179.8(3)
C1 C6 C7 C8 -0.3(4)
C3 C4 C5 C6 -0.1(5)
C7 C6 C5 C4 -179.2(3)
C1 C6 C5 C4 0.8(5)
